data_2239567
loop_
_publ_author_name
'Chicha, Hakima'
'Rakib, El Mostapha'
'Hannioui, Abdellah'
'Saadi, Mohamed'
'El Ammari, Lahcen'

_publ_section_title
;
 <i>N</i>-(3-Chloro-4-ethoxy-1-methyl-1<i>H</i>-indazol-5-yl)-4-methoxybenzenesulfonamide
;
_journal_coeditor_code RZ5125
_journal_issue 6
_journal_name_full 'Acta Crystallographica Section E'
_journal_page_first o679
_journal_paper_doi 10.1107/S1600536814010800
_journal_volume 70
_journal_year 2014
_chemical_formula_iupac 'C17 H18 Cl N3 O4 S'
_chemical_formula_moiety 'C17 H18 Cl N3 O4 S'
_chemical_formula_sum 'C17 H18 Cl N3 O4 S'
_chemical_formula_weight 395.85
_chemical_melting_point 382
_chemical_name_systematic <i>N</i>-(3-Chloro-4-ethoxy-1-methyl-1<i>H</i>-indazol-5-yl)-4-methoxybenzenesulfonamide
_space_group_IT_number 2
_symmetry_cell_setting triclinic
_symmetry_space_group_name_Hall '-P 1'
_symmetry_space_group_name_H-M 'P -1'
_atom_sites_solution_hydrogens geom
_atom_sites_solution_primary direct
_atom_sites_solution_secondary difmap
_audit_creation_method SHELXL-97
_cell_angle_alpha 91.810(6)
_cell_angle_beta 102.566(5)
_cell_angle_gamma 100.514(5)
_cell_formula_units_Z 2
_cell_length_a 8.5296(9)
_cell_length_b 8.6165(9)
_cell_length_c 12.9821(14)
_cell_measurement_reflns_used 4353
_cell_measurement_temperature 296(2)
_cell_measurement_theta_max 27.88
_cell_measurement_theta_min 2.49
_cell_volume 913.10(17)
_computing_cell_refinement 'SAINT (Bruker, 2009)'
_computing_data_collection 'APEX2 (Bruker, 2009)'
_computing_data_reduction 'SAINT (Bruker, 2009)'
_computing_molecular_graphics 'ORTEP-3 for Windows (Farrugia, 2012)'
_computing_publication_material 'PLATON (Spek, 2009) and publCIF (Westrip, 2010)'
_computing_structure_refinement 'SHELXL97 (Sheldrick, 2008)'
_computing_structure_solution 'SHELXS97 (Sheldrick, 2008)'
_diffrn_ambient_temperature 296(2)
_diffrn_measured_fraction_theta_full 0.999
_diffrn_measured_fraction_theta_max 0.999
_diffrn_measurement_device_type 'Bruker X8 APEX Diffractometer'
_diffrn_measurement_method '\f and \w scans'
_diffrn_radiation_monochromator graphite
_diffrn_radiation_source 'fine-focus sealed tube'
_diffrn_radiation_type MoK\a
_diffrn_radiation_wavelength 0.71073
_diffrn_reflns_av_R_equivalents 0.0223
_diffrn_reflns_av_sigmaI/netI 0.0159
_diffrn_reflns_limit_h_max 11
_diffrn_reflns_limit_h_min -11
_diffrn_reflns_limit_k_max 11
_diffrn_reflns_limit_k_min -11
_diffrn_reflns_limit_l_max 17
_diffrn_reflns_limit_l_min -17
_diffrn_reflns_number 20149
_diffrn_reflns_theta_full 27.88
_diffrn_reflns_theta_max 27.88
_diffrn_reflns_theta_min 2.49
_exptl_absorpt_coefficient_mu 0.352
_exptl_absorpt_correction_T_max 0.7466
_exptl_absorpt_correction_T_min 0.6934
_exptl_absorpt_correction_type multi-scan
_exptl_absorpt_process_details '(SADABS; Bruker, 2009)'
_exptl_crystal_colour colourless
_exptl_crystal_density_diffrn 1.440
_exptl_crystal_density_method 'not measured'
_exptl_crystal_description block
_exptl_crystal_F_000 412
_exptl_crystal_size_max 0.40
_exptl_crystal_size_mid 0.36
_exptl_crystal_size_min 0.31
_refine_diff_density_max 0.509
_refine_diff_density_min -0.620
_refine_ls_extinction_method none
_refine_ls_goodness_of_fit_ref 1.037
_refine_ls_hydrogen_treatment constr
_refine_ls_matrix_type full
_refine_ls_number_parameters 235
_refine_ls_number_reflns 4353
_refine_ls_number_restraints 0
_refine_ls_restrained_S_all 1.037
_refine_ls_R_factor_all 0.0497
_refine_ls_R_factor_gt 0.0441
_refine_ls_shift/su_max 0.001
_refine_ls_shift/su_mean 0.000
_refine_ls_structure_factor_coef Fsqd
_refine_ls_weighting_details 'calc w=1/[\s^2^(Fo^2^)+(0.0649P)^2^+0.4317P] where P=(Fo^2^+2Fc^2^)/3'
_refine_ls_weighting_scheme calc
_refine_ls_wR_factor_gt 0.1226
_refine_ls_wR_factor_ref 0.1282
_reflns_number_gt 3825
_reflns_number_total 4353
_reflns_threshold_expression >2sigma(I)
_cod_data_source_file rz5125sup1.cif
_cod_data_source_block I
_cod_database_code 2239567
_cod_database_fobs_code 2239567

loop_
_symmetry_equiv_pos_as_xyz
'x, y, z'
'-x, -y, -z'

loop_
_atom_site_type_symbol
_atom_site_label
_atom_site_fract_x
_atom_site_fract_y
_atom_site_fract_z
_atom_site_U_iso_or_equiv
_atom_site_adp_type
_atom_site_calc_flag
_atom_site_refinement_flags
_atom_site_occupancy
_atom_site_symmetry_multiplicity
C C1 0.5956(2) 1.2540(2) 0.53435(14) 0.0465(4) Uani d . 1 1
C C2 0.6304(2) 1.16538(19) 0.62328(12) 0.0362(3) Uani d . 1 1
C C3 0.4744(2) 1.0918(2) 0.63444(13) 0.0398(4) Uani d . 1 1
C C4 0.4514(2) 0.9921(2) 0.71502(15) 0.0442(4) Uani d . 1 1
H H4 0.3477 0.9433 0.7215 0.053 Uiso calc R 1 1
C C5 0.5905(2) 0.9706(2) 0.78353(14) 0.0415(4) Uani d . 1 1
H H5 0.5805 0.9040 0.8377 0.050 Uiso calc R 1 1
C C6 0.7494(2) 1.04510(19) 0.77578(12) 0.0360(3) Uani d . 1 1
C C7 0.77174(19) 1.14377(19) 0.69596(12) 0.0345(3) Uani d . 1 1
C C8 0.1867(2) 1.0920(3) 0.53266(18) 0.0650(6) Uani d . 1 1
H H8A 0.1396 1.1448 0.4730 0.098 Uiso calc R 1 1
H H8B 0.1465 1.1199 0.5929 0.098 Uiso calc R 1 1
H H8C 0.1567 0.9795 0.5164 0.098 Uiso calc R 1 1
C C9 1.0146(4) 1.3349(4) 0.7609(3) 0.1024(13) Uani d . 1 1
H H9A 1.0714 1.2835 0.8190 0.123 Uiso calc R 1 1
H H9B 0.9409 1.3902 0.7881 0.123 Uiso calc R 1 1
C C10 1.1304(4) 1.4471(4) 0.7272(3) 0.0911(10) Uani d . 1 1
H H10A 1.1881 1.5222 0.7854 0.137 Uiso calc R 1 1
H H10B 1.0757 1.5013 0.6710 0.137 Uiso calc R 1 1
H H10C 1.2066 1.3947 0.7023 0.137 Uiso calc R 1 1
C C11 0.8443(2) 0.6987(2) 0.84226(13) 0.0404(4) Uani d . 1 1
C C12 0.7169(2) 0.6368(2) 0.75581(14) 0.0463(4) Uani d . 1 1
H H12 0.7098 0.6828 0.6915 0.056 Uiso calc R 1 1
C C13 0.6019(3) 0.5074(2) 0.76605(16) 0.0497(4) Uani d . 1 1
H H13 0.5163 0.4665 0.7087 0.060 Uiso calc R 1 1
C C14 0.6129(2) 0.4373(2) 0.86199(16) 0.0468(4) Uani d . 1 1
C C15 0.7421(3) 0.4963(2) 0.94719(15) 0.0517(5) Uani d . 1 1
H H15 0.7518 0.4475 1.0106 0.062 Uiso calc R 1 1
C C16 0.8564(2) 0.6281(2) 0.93729(14) 0.0477(4) Uani d . 1 1
H H16 0.9417 0.6694 0.9947 0.057 Uiso calc R 1 1
C C17 0.4980(3) 0.2324(3) 0.9591(2) 0.0686(6) Uani d . 1 1
H H17A 0.4045 0.1478 0.9498 0.103 Uiso calc R 1 1
H H17B 0.4982 0.3051 1.0167 0.103 Uiso calc R 1 1
H H17C 0.5963 0.1898 0.9744 0.103 Uiso calc R 1 1
N N1 0.36396(19) 1.1398(2) 0.55635(13) 0.0501(4) Uani d . 1 1
N N2 0.4375(2) 1.2384(2) 0.49460(13) 0.0539(4) Uani d . 1 1
N N3 0.89007(18) 1.02121(17) 0.85304(11) 0.0404(3) Uani d . 1 1
H H3N 0.8863 1.0326 0.9184 0.048 Uiso d R 1 1
O O1 0.92080(15) 1.21799(16) 0.68322(10) 0.0452(3) Uani d . 1 1
O O2 1.01006(18) 0.87771(18) 0.73054(11) 0.0539(3) Uani d . 1 1
O O3 1.11721(16) 0.89209(18) 0.92468(11) 0.0527(3) Uani d . 1 1
O O4 0.4905(2) 0.31318(18) 0.86454(14) 0.0643(4) Uani d . 1 1
S S1 0.98089(5) 0.87464(5) 0.83452(3) 0.04091(13) Uani d . 1 1
Cl Cl1 0.73113(8) 1.37072(8) 0.47676(5) 0.0764(2) Uani d . 1 1

loop_
_atom_site_aniso_label
_atom_site_aniso_U_11
_atom_site_aniso_U_22
_atom_site_aniso_U_33
_atom_site_aniso_U_12
_atom_site_aniso_U_13
_atom_site_aniso_U_23
C1 0.0518(10) 0.0536(10) 0.0352(8) 0.0137(8) 0.0083(7) 0.0118(7)
C2 0.0383(8) 0.0405(8) 0.0305(7) 0.0087(6) 0.0077(6) 0.0051(6)
C3 0.0344(8) 0.0495(9) 0.0344(8) 0.0085(7) 0.0054(6) -0.0009(7)
C4 0.0357(8) 0.0528(10) 0.0435(9) 0.0017(7) 0.0138(7) 0.0030(7)
C5 0.0444(9) 0.0443(9) 0.0377(8) 0.0052(7) 0.0150(7) 0.0100(7)
C6 0.0370(8) 0.0391(8) 0.0317(7) 0.0079(6) 0.0062(6) 0.0061(6)
C7 0.0335(7) 0.0380(8) 0.0317(7) 0.0048(6) 0.0086(6) 0.0046(6)
C8 0.0363(10) 0.1031(18) 0.0536(12) 0.0190(11) 0.0023(8) -0.0030(12)
C9 0.098(2) 0.100(2) 0.093(2) -0.0537(18) 0.0542(18) -0.0367(17)
C10 0.0769(18) 0.090(2) 0.093(2) -0.0280(15) 0.0291(16) 0.0033(16)
C11 0.0454(9) 0.0436(9) 0.0341(8) 0.0157(7) 0.0066(7) 0.0074(7)
C12 0.0552(10) 0.0470(9) 0.0354(8) 0.0141(8) 0.0034(7) 0.0070(7)
C13 0.0547(11) 0.0460(10) 0.0440(10) 0.0123(8) 0.0002(8) 0.0001(8)
C14 0.0537(10) 0.0386(9) 0.0518(10) 0.0150(8) 0.0144(8) 0.0051(7)
C15 0.0646(12) 0.0528(11) 0.0407(9) 0.0172(9) 0.0118(8) 0.0139(8)
C16 0.0540(10) 0.0529(10) 0.0344(8) 0.0141(8) 0.0023(7) 0.0088(7)
C17 0.0824(16) 0.0540(12) 0.0782(16) 0.0135(11) 0.0346(13) 0.0184(11)
N1 0.0383(8) 0.0712(11) 0.0393(8) 0.0152(7) 0.0021(6) 0.0049(7)
N2 0.0538(9) 0.0712(11) 0.0379(8) 0.0222(8) 0.0034(7) 0.0104(7)
N3 0.0430(8) 0.0459(8) 0.0309(7) 0.0105(6) 0.0034(6) 0.0074(6)
O1 0.0373(6) 0.0556(7) 0.0418(7) 0.0006(5) 0.0133(5) 0.0069(5)
O2 0.0551(8) 0.0700(9) 0.0422(7) 0.0175(7) 0.0175(6) 0.0119(6)
O3 0.0402(7) 0.0672(9) 0.0472(7) 0.0139(6) -0.0014(6) 0.0099(6)
O4 0.0689(10) 0.0500(8) 0.0710(10) 0.0045(7) 0.0145(8) 0.0114(7)
S1 0.0376(2) 0.0510(3) 0.0343(2) 0.01182(17) 0.00498(16) 0.00904(17)
Cl1 0.0761(4) 0.0903(4) 0.0633(4) 0.0073(3) 0.0187(3) 0.0442(3)

loop_
_atom_type_symbol
_atom_type_description
_atom_type_scat_dispersion_real
_atom_type_scat_dispersion_imag
_atom_type_scat_source
C C 0.0033 0.0016 'International Tables Vol C Tables 4.2.6.8 and 6.1.1.4'
H H 0.0000 0.0000 'International Tables Vol C Tables 4.2.6.8 and 6.1.1.4'
N N 0.0061 0.0033 'International Tables Vol C Tables 4.2.6.8 and 6.1.1.4'
O O 0.0106 0.0060 'International Tables Vol C Tables 4.2.6.8 and 6.1.1.4'
S S 0.1246 0.1234 'International Tables Vol C Tables 4.2.6.8 and 6.1.1.4'
Cl Cl 0.1484 0.1585 'International Tables Vol C Tables 4.2.6.8 and 6.1.1.4'

loop_
_geom_angle_atom_site_label_1
_geom_angle_atom_site_label_2
_geom_angle_atom_site_label_3
_geom_angle
N2 C1 C2 112.46(17)
N2 C1 Cl1 119.64(14)
C2 C1 Cl1 127.89(15)
C3 C2 C7 120.42(15)
C3 C2 C1 103.30(15)
C7 C2 C1 136.23(16)
N1 C3 C4 130.62(17)
N1 C3 C2 106.77(16)
C4 C3 C2 122.60(16)
C5 C4 C3 115.92(16)
C5 C4 H4 122.0
C3 C4 H4 122.0
C4 C5 C6 122.96(16)
C4 C5 H5 118.5
C6 C5 H5 118.5
C7 C6 C5 120.98(15)
C7 C6 N3 119.18(15)
C5 C6 N3 119.83(14)
O1 C7 C6 124.09(15)
O1 C7 C2 118.80(14)
C6 C7 C2 117.09(14)
N1 C8 H8A 109.5
N1 C8 H8B 109.5
H8A C8 H8B 109.5
N1 C8 H8C 109.5
H8A C8 H8C 109.5
H8B C8 H8C 109.5
O1 C9 C10 115.4(3)
O1 C9 H9A 108.4
C10 C9 H9A 108.4
O1 C9 H9B 108.4
C10 C9 H9B 108.4
H9A C9 H9B 107.5
C9 C10 H10A 109.5
C9 C10 H10B 109.5
H10A C10 H10B 109.5
C9 C10 H10C 109.5
H10A C10 H10C 109.5
H10B C10 H10C 109.5
C16 C11 C12 120.00(18)
C16 C11 S1 119.51(14)
C12 C11 S1 120.31(13)
C13 C12 C11 119.71(17)
C13 C12 H12 120.1
C11 C12 H12 120.1
C12 C13 C14 120.31(18)
C12 C13 H13 119.8
C14 C13 H13 119.8
O4 C14 C15 124.41(18)
O4 C14 C13 115.58(18)
C15 C14 C13 120.01(18)
C16 C15 C14 119.60(17)
C16 C15 H15 120.2
C14 C15 H15 120.2
C15 C16 C11 120.33(18)
C15 C16 H16 119.8
C11 C16 H16 119.8
O4 C17 H17A 109.5
O4 C17 H17B 109.5
H17A C17 H17B 109.5
O4 C17 H17C 109.5
H17A C17 H17C 109.5
H17B C17 H17C 109.5
N2 N1 C3 111.91(15)
N2 N1 C8 120.44(17)
C3 N1 C8 127.59(19)
C1 N2 N1 105.56(15)
C6 N3 S1 120.30(12)
C6 N3 H3N 116.8
S1 N3 H3N 110.2
C7 O1 C9 118.21(16)
C14 O4 C17 118.35(19)
O2 S1 O3 119.64(9)
O2 S1 N3 108.12(8)
O3 S1 N3 104.44(8)
O2 S1 C11 108.74(9)
O3 S1 C11 108.06(8)
N3 S1 C11 107.20(8)

loop_
_geom_bond_atom_site_label_1
_geom_bond_atom_site_label_2
_geom_bond_distance
C1 N2 1.315(3)
C1 C2 1.412(2)
C1 Cl1 1.705(2)
C2 C3 1.406(2)
C2 C7 1.406(2)
C3 N1 1.356(2)
C3 C4 1.399(3)
C4 C5 1.366(3)
C4 H4 0.9300
C5 C6 1.416(2)
C5 H5 0.9300
C6 C7 1.384(2)
C6 N3 1.438(2)
C7 O1 1.3618(19)
C8 N1 1.454(3)
C8 H8A 0.9600
C8 H8B 0.9600
C8 H8C 0.9600
C9 O1 1.401(3)
C9 C10 1.403(3)
C9 H9A 0.9700
C9 H9B 0.9700
C10 H10A 0.9600
C10 H10B 0.9600
C10 H10C 0.9600
C11 C16 1.385(2)
C11 C12 1.395(3)
C11 S1 1.7552(19)
C12 C13 1.374(3)
C12 H12 0.9300
C13 C14 1.394(3)
C13 H13 0.9300
C14 O4 1.358(3)
C14 C15 1.388(3)
C15 C16 1.384(3)
C15 H15 0.9300
C16 H16 0.9300
C17 O4 1.425(3)
C17 H17A 0.9600
C17 H17B 0.9600
C17 H17C 0.9600
N1 N2 1.351(2)
N3 S1 1.6346(15)
N3 H3N 0.8599
O2 S1 1.4249(14)
O3 S1 1.4414(13)

loop_
_geom_hbond_atom_site_label_D
_geom_hbond_atom_site_label_H
_geom_hbond_atom_site_label_A
_geom_hbond_site_symmetry_A
_geom_hbond_distance_DH
_geom_hbond_distance_HA
_geom_hbond_distance_DA
_geom_hbond_angle_DHA
N3 H3N O3 2_777 0.86 2.13 2.974(2) 169.0
